data_2201420
loop_
_publ_author_name
'Harris, Pernille'
'Kofod, Pauli'

_publ_section_title
;
 A methyl-coordinated Rh^<b>III^</b> ion in
 methylpentaamminerhodium(III)--chloropentaamminerhodium(III)--dithionate
 (0.73/2.27/3)
;
_journal_issue 8
_journal_name_full 'Acta Crystallographica Section E'
_journal_page_first m460
_journal_page_last m462
_journal_paper_doi 10.1107/S1600536802013466
_journal_volume 58
_journal_year 2002
_chemical_formula_iupac '[Rh (C H3) (N H3)5 ]0.73 [Rh Cl (N H3)5]2.27 (S2 O6)3'
_chemical_formula_moiety '0.73Rh N5 C H18, 2.27Rh N5 Cl H15, 3S2 O6'
_chemical_formula_sum 'C0.73 H47.19 Cl2.27 N15 O18 Rh3 S6'
_chemical_formula_weight 1135.58
_chemical_name_systematic ?
_space_group_IT_number 8
_symmetry_cell_setting monoclinic
_symmetry_space_group_name_Hall 'I -2y'
_symmetry_space_group_name_H-M 'I 1 m 1'
_atom_sites_solution_hydrogens geom
_atom_sites_solution_primary direct
_atom_sites_solution_secondary difmap
_cell_angle_alpha 90.00
_cell_angle_beta 97.290(10)
_cell_angle_gamma 90.00
_cell_formula_units_Z 2
_cell_length_a 6.271(2)
_cell_length_b 27.205(3)
_cell_length_c 9.871(2)
_cell_measurement_reflns_used 474
_cell_measurement_temperature 122.0(10)
_cell_measurement_theta_max 31.0
_cell_measurement_theta_min 4.4
_cell_volume 1670.4(7)
_computing_cell_refinement 'DIRAX (Duisenberg, 1992)'
_computing_data_collection 'COLLECT (Nonius, 1999)'
_computing_data_reduction
;
EvalCCD (Duisenberg, 1998) and DREAD (Blessing, 1987)
;
_computing_molecular_graphics 'ORTEPII (Johnson, 1976)'
_computing_structure_refinement 'SHELXL97 (Sheldrick, 1997)'
_computing_structure_solution 'SIR97 (Altomare et al., 1999)'
_diffrn_ambient_temperature 122.0(10)
_diffrn_detector_area_resol_mean 9
_diffrn_measured_fraction_theta_full 0.998
_diffrn_measured_fraction_theta_max 0.998
_diffrn_measurement_device_type 'Nonius KappaCCD'
_diffrn_measurement_method '\q and \f'
_diffrn_radiation_monochromator graphite
_diffrn_radiation_source 'fine-focus sealed tube'
_diffrn_radiation_type MoK\a
_diffrn_radiation_wavelength 0.71073
_diffrn_reflns_av_R_equivalents 0.0568
_diffrn_reflns_av_sigmaI/netI 0.0310
_diffrn_reflns_limit_h_max 10
_diffrn_reflns_limit_h_min -10
_diffrn_reflns_limit_k_max 43
_diffrn_reflns_limit_k_min -43
_diffrn_reflns_limit_l_max 15
_diffrn_reflns_limit_l_min -15
_diffrn_reflns_number 34422
_diffrn_reflns_theta_full 35.02
_diffrn_reflns_theta_max 35.02
_diffrn_reflns_theta_min 2.21
_diffrn_standards_decay_% 0
_diffrn_standards_number 0
_exptl_absorpt_coefficient_mu 2.109
_exptl_absorpt_correction_T_max 0.898
_exptl_absorpt_correction_T_min 0.542
_exptl_absorpt_correction_type integration
_exptl_absorpt_process_details 'Gaussian integration (Coppens, 1970)'
_exptl_crystal_colour colourless
_exptl_crystal_density_diffrn 2.258
_exptl_crystal_density_method 'not measured'
_exptl_crystal_description rod
_exptl_crystal_F_000 960
_exptl_crystal_size_max 0.37
_exptl_crystal_size_mid 0.17
_exptl_crystal_size_min 0.08
_refine_diff_density_max 3.299
_refine_diff_density_min -1.680
_refine_ls_abs_structure_details 'Flack (1983), 0000 Friedel pairs'
_refine_ls_abs_structure_Flack 0.43(3)
_refine_ls_extinction_method none
_refine_ls_goodness_of_fit_ref 1.069
_refine_ls_hydrogen_treatment mixed
_refine_ls_matrix_type full
_refine_ls_number_parameters 225
_refine_ls_number_reflns 7322
_refine_ls_number_restraints 4
_refine_ls_restrained_S_all 1.070
_refine_ls_R_factor_all 0.0374
_refine_ls_R_factor_gt 0.0361
_refine_ls_shift/su_max 0.023
_refine_ls_shift/su_mean 0.001
_refine_ls_structure_factor_coef Fsqd
_refine_ls_weighting_details 'calc w = 1/[\s^2^(Fo^2^)+(0.0598P)^2^+6.9449P] where P = (Fo^2^+2Fc^2^)/3'
_refine_ls_weighting_scheme calc
_refine_ls_wR_factor_gt 0.1002
_refine_ls_wR_factor_ref 0.1020
_reflns_number_gt 7148
_reflns_number_total 7322
_reflns_threshold_expression I>2\s(I)
_cod_data_source_file cm6013.cif
_cod_data_source_block I
_cod_original_cell_volume 1670.4
_cod_original_sg_symbol_H-M 'I m'
_cod_database_code 2201420
_cod_database_fobs_code 2201420

loop_
_symmetry_equiv_pos_as_xyz
'x, y, z'
'x, -y, z'
'x+1/2, y+1/2, z+1/2'
'x+1/2, -y+1/2, z+1/2'

loop_
_atom_site_label
_atom_site_fract_x
_atom_site_fract_y
_atom_site_fract_z
_atom_site_U_iso_or_equiv
_atom_site_adp_type
_atom_site_calc_flag
_atom_site_refinement_flags
_atom_site_occupancy
_atom_site_disorder_assembly
_atom_site_disorder_group
_atom_site_type_symbol
Rh2 0.96197(3) 0.166778(9) 0.62172(2) 0.01111(5) Uani d D 1 . . Rh
N21 0.8546(6) 0.11675(12) 0.7539(3) 0.0144(6) Uani d . 1 . . N
H21A 0.9600 0.0959 0.7826 0.022 Uiso calc R 1 . . H
H21B 0.7435 0.1002 0.7111 0.022 Uiso calc R 1 . . H
H21C 0.8137 0.1325 0.8253 0.022 Uiso calc R 1 . . H
N22 1.2650(7) 0.15910(15) 0.7268(4) 0.0214(7) Uani d . 1 . . N
H22A 1.2813 0.1801 0.7966 0.032 Uiso calc R 1 . . H
H22B 1.3627 0.1654 0.6712 0.032 Uiso calc R 1 . . H
H22C 1.2821 0.1285 0.7582 0.032 Uiso calc R 1 . . H
N23 0.8991(6) 0.22508(13) 0.7440(3) 0.0167(6) Uani d . 1 . . N
H23A 0.8660 0.2138 0.8233 0.025 Uiso calc R 1 . . H
H23B 0.7893 0.2424 0.7026 0.025 Uiso calc R 1 . . H
H23C 1.0149 0.2442 0.7588 0.025 Uiso calc R 1 . . H
N24 1.0663(6) 0.21550(15) 0.4822(4) 0.0188(6) Uani d . 1 . . N
H24A 1.1241 0.2418 0.5261 0.028 Uiso calc R 1 . . H
H24B 0.9552 0.2247 0.4224 0.028 Uiso calc R 1 . . H
H24C 1.1643 0.2009 0.4382 0.028 Uiso calc R 1 . . H
N25 1.0187(7) 0.10934(15) 0.4902(4) 0.0203(7) Uani d . 1 . . N
H25A 1.1585 0.1078 0.4828 0.030 Uiso calc R 1 . . H
H25B 0.9455 0.1147 0.4083 0.030 Uiso calc R 1 . . H
H25C 0.9762 0.0811 0.5235 0.030 Uiso calc R 1 . . H
Cl 0.61140(19) 0.17248(4) 0.50636(11) 0.02194(19) Uani d D 1 . . Cl
Rh1 0.48747(5) 0.0000 0.15369(3) 0.01348(8) Uani d SD 1 . . Rh
N13 0.5745(7) 0.05419(14) 0.0245(4) 0.0195(7) Uani d . 1 . . N
H13A 0.6521 0.0410 -0.0357 0.029 Uiso calc R 1 . . H
H13B 0.6522 0.0770 0.0731 0.029 Uiso calc R 1 . . H
H13C 0.4568 0.0679 -0.0196 0.029 Uiso calc R 1 . . H
N12 0.4006(8) 0.05356(17) 0.2846(4) 0.0249(8) Uani d . 1 . . N
H12A 0.3951 0.0826 0.2427 0.037 Uiso calc R 1 . . H
H12B 0.4972 0.0547 0.3588 0.037 Uiso calc R 1 . . H
H12C 0.2720 0.0465 0.3086 0.037 Uiso calc R 1 . . H
Cl1 0.8391(8) 0.0000 0.2738(5) 0.0126(12) Uiso d SPD 0.270(10) . . Cl
C11 0.782(3) 0.0000 0.2567(17) 0.041(3) Uiso d SP 0.73(2) . . C
N11 0.1657(10) 0.0000 0.0412(6) 0.0221(10) Uani d S 1 . . N
H11A 0.1179 0.0308 0.0312 0.033 Uiso calc PR 0.50 . . H
H11B 0.0780 -0.0173 0.0869 0.033 Uiso calc PR 0.50 . . H
H11C 0.1695 -0.0134 -0.0407 0.033 Uiso calc PR 0.50 . . H
S3 0.5967(3) 0.0000 0.64904(13) 0.0166(2) Uani d S 1 . . S
S4 0.2697(3) 0.0000 0.68079(18) 0.0222(3) Uani d S 1 . . S
O32 0.6211(6) -0.04480(10) 0.5726(3) 0.0252(7) Uani d . 1 . . O
O31 0.7225(8) 0.0000 0.7845(4) 0.0180(8) Uani d S 1 . . O
O42 0.2457(6) 0.04457(11) 0.7579(4) 0.0270(7) Uani d . 1 . . O
O41 0.1538(10) 0.0000 0.5435(6) 0.0352(14) Uani d S 1 . . O
S1 0.82960(19) 0.17203(3) 0.12449(10) 0.01545(17) Uani d . 1 . . S
S2 1.15676(19) 0.16083(3) 0.09385(12) 0.01922(19) Uani d . 1 . . S
O11 0.7843(6) 0.13023(11) 0.2063(3) 0.0240(6) Uani d . 1 . . O
O12 0.8273(5) 0.21944(10) 0.1934(3) 0.0216(5) Uani d . 1 . . O
O13 0.7098(6) 0.17221(11) -0.0127(3) 0.0173(6) Uani d . 1 . . O
O21 1.2712(8) 0.16123(12) 0.2308(4) 0.0313(9) Uani d . 1 . . O
O22 1.2068(5) 0.20179(11) 0.0079(4) 0.0266(6) Uani d . 1 . . O
O23 1.1573(5) 0.11329(11) 0.0254(4) 0.0251(6) Uani d . 1 . . O

loop_
_atom_site_aniso_label
_atom_site_aniso_U_11
_atom_site_aniso_U_22
_atom_site_aniso_U_33
_atom_site_aniso_U_12
_atom_site_aniso_U_13
_atom_site_aniso_U_23
Rh2 0.01615(10) 0.00997(9) 0.00688(8) 0.00083(7) 0.00018(6) 0.00031(7)
N21 0.0199(13) 0.0112(11) 0.0112(12) 0.0006(10) -0.0023(10) 0.0003(9)
N22 0.0223(17) 0.0257(13) 0.0162(15) -0.0033(13) 0.0020(12) -0.0041(12)
N23 0.0243(15) 0.0134(12) 0.0120(13) 0.0025(10) 0.0012(10) -0.0011(10)
N24 0.0219(14) 0.0225(15) 0.0122(13) -0.0033(11) 0.0024(11) 0.0009(11)
N25 0.0288(17) 0.0186(14) 0.0124(13) 0.0050(12) -0.0015(11) -0.0038(10)
Cl 0.0217(4) 0.0251(4) 0.0188(4) 0.0006(3) 0.0016(3) 0.0014(3)
Rh1 0.02122(18) 0.01070(14) 0.00788(13) 0.000 -0.00064(12) 0.000
N13 0.0298(17) 0.0141(12) 0.0137(14) -0.0009(11) -0.0004(12) 0.0003(10)
N12 0.036(2) 0.0239(17) 0.0136(15) 0.0077(14) 0.0006(13) -0.0024(12)
N11 0.026(2) 0.022(2) 0.018(2) 0.000 0.0019(17) 0.000
S3 0.0307(6) 0.0090(4) 0.0081(4) 0.000 -0.0050(4) 0.000
S4 0.0227(6) 0.0124(5) 0.0282(7) 0.000 -0.0102(5) 0.000
O32 0.0491(19) 0.0120(11) 0.0131(11) 0.0067(11) -0.0011(11) -0.0030(8)
O31 0.0231(19) 0.0192(16) 0.0101(15) 0.000 -0.0048(13) 0.000
O42 0.0258(14) 0.0196(13) 0.0342(17) 0.0064(10) -0.0019(12) -0.0045(11)
O41 0.038(3) 0.0211(19) 0.039(3) 0.000 -0.026(2) 0.000
S1 0.0246(4) 0.0104(3) 0.0101(3) 0.0018(3) -0.0026(3) -0.0004(3)
S2 0.0227(4) 0.0132(3) 0.0191(4) 0.0037(3) -0.0079(3) -0.0040(3)
O11 0.0409(17) 0.0160(11) 0.0141(11) -0.0033(11) -0.0001(10) -0.0007(9)
O12 0.0354(15) 0.0123(10) 0.0155(11) 0.0035(9) -0.0028(10) -0.0047(8)
O13 0.0215(14) 0.0201(11) 0.0085(11) 0.0034(9) -0.0051(9) -0.0011(9)
O21 0.038(2) 0.0246(14) 0.0260(18) 0.0045(13) -0.0175(15) -0.0053(12)
O22 0.0271(14) 0.0191(12) 0.0326(16) -0.0005(10) 0.0001(12) -0.0021(11)
O23 0.0262(14) 0.0160(11) 0.0302(16) 0.0074(10) -0.0074(11) -0.0073(11)

loop_
_atom_type_symbol
_atom_type_description
_atom_type_scat_dispersion_real
_atom_type_scat_dispersion_imag
_atom_type_scat_source
Rh Rh -1.1178 0.9187 'International Tables Vol C Tables 4.2.6.8 and 6.1.1.4'
N N 0.0061 0.0033 'International Tables Vol C Tables 4.2.6.8 and 6.1.1.4'
C C 0.0033 0.0016 'International Tables Vol C Tables 4.2.6.8 and 6.1.1.4'
S S 0.1246 0.1234 'International Tables Vol C Tables 4.2.6.8 and 6.1.1.4'
O O 0.0106 0.0060 'International Tables Vol C Tables 4.2.6.8 and 6.1.1.4'
H H 0.0000 0.0000 'International Tables Vol C Tables 4.2.6.8 and 6.1.1.4'
Cl Cl 0.1484 0.1585 'International Tables Vol C Tables 4.2.6.8 and 6.1.1.4'

loop_
_geom_angle_atom_site_label_1
_geom_angle_atom_site_label_2
_geom_angle_atom_site_label_3
_geom_angle_site_symmetry_1
_geom_angle_site_symmetry_3
_geom_angle
_geom_angle_publ_flag
N22 Rh2 N21 . . 88.21(15) yes
N22 Rh2 N23 . . 90.91(15) yes
N21 Rh2 N23 . . 92.04(14) yes
N22 Rh2 N24 . . 92.90(16) yes
N21 Rh2 N24 . . 177.83(15) yes
N23 Rh2 N24 . . 89.81(15) yes
N22 Rh2 N25 . . 91.04(15) yes
N21 Rh2 N25 . . 89.69(14) yes
N23 Rh2 N25 . . 177.43(15) yes
N24 Rh2 N25 . . 88.42(16) yes
N22 Rh2 Cl . . 177.54(13) yes
N21 Rh2 Cl . . 89.40(10) yes
N23 Rh2 Cl . . 89.79(11) yes
N24 Rh2 Cl . . 89.46(11) yes
N25 Rh2 Cl . . 88.33(11) yes
Rh2 N21 H21A . . 109.5 no
Rh2 N21 H21B . . 109.5 no
H21A N21 H21B . . 109.5 no
Rh2 N21 H21C . . 109.5 no
H21A N21 H21C . . 109.5 no
H21B N21 H21C . . 109.5 no
Rh2 N22 H22A . . 109.5 no
Rh2 N22 H22B . . 109.5 no
H22A N22 H22B . . 109.5 no
Rh2 N22 H22C . . 109.5 no
H22A N22 H22C . . 109.5 no
H22B N22 H22C . . 109.5 no
Rh2 N23 H23A . . 109.5 no
Rh2 N23 H23B . . 109.5 no
H23A N23 H23B . . 109.5 no
Rh2 N23 H23C . . 109.5 no
H23A N23 H23C . . 109.5 no
H23B N23 H23C . . 109.5 no
Rh2 N24 H24A . . 109.5 no
Rh2 N24 H24B . . 109.5 no
H24A N24 H24B . . 109.5 no
Rh2 N24 H24C . . 109.5 no
H24A N24 H24C . . 109.5 no
H24B N24 H24C . . 109.5 no
Rh2 N25 H25A . . 109.5 no
Rh2 N25 H25B . . 109.5 no
H25A N25 H25B . . 109.5 no
Rh2 N25 H25C . . 109.5 no
H25A N25 H25C . . 109.5 no
H25B N25 H25C . . 109.5 no
C11 Rh1 N12 . . 89.0(3) yes
N12 Rh1 N12 . 2 89.7(3) yes
C11 Rh1 N13 . 2 90.8(3) yes
N12 Rh1 N13 . 2 179.34(18) yes
N12 Rh1 N13 . . 89.67(16) yes
N13 Rh1 N13 2 . 91.0(2) yes
C11 Rh1 N11 . . 180.0(5) yes
N12 Rh1 N11 . . 91.04(17) yes
N13 Rh1 N11 . . 89.17(15) yes
N12 Rh1 Cl1 . . 89.40(15) yes
N13 Rh1 Cl1 . . 90.40(14) yes
N11 Rh1 Cl1 . . 179.4(2) yes
Rh1 N13 H13A . . 109.5 no
Rh1 N13 H13B . . 109.5 no
H13A N13 H13B . . 109.5 no
Rh1 N13 H13C . . 109.5 no
H13A N13 H13C . . 109.5 no
H13B N13 H13C . . 109.5 no
Rh1 N12 H12A . . 109.5 no
Rh1 N12 H12B . . 109.5 no
H12A N12 H12B . . 109.5 no
Rh1 N12 H12C . . 109.5 no
H12A N12 H12C . . 109.5 no
H12B N12 H12C . . 109.5 no
Rh1 N11 H11A . . 109.5 no
Rh1 N11 H11B . . 109.5 no
H11A N11 H11B . . 109.5 no
Rh1 N11 H11C . . 109.5 no
H11A N11 H11C . . 109.5 no
H11B N11 H11C . . 109.5 no
O32 S3 O32 . 2 114.2(3) no
O32 S3 O31 . . 113.23(16) no
O32 S3 S4 . . 104.19(18) no
O31 S3 S4 . . 106.6(2) no
O42 S4 O42 . 2 113.5(3) no
O42 S4 O41 . . 114.60(19) no
O42 S4 S3 . . 104.20(15) no
O41 S4 S3 . . 104.0(3) no
O11 S1 O12 . . 114.93(18) no
O11 S1 O13 . . 113.95(19) no
O12 S1 O13 . . 113.22(17) no
O11 S1 S2 . . 103.18(16) no
O12 S1 S2 . . 105.00(15) no
O13 S1 S2 . . 105.03(16) no
O21 S2 O22 . . 114.8(2) no
O21 S2 O23 . . 114.1(2) no
O22 S2 O23 . . 113.2(2) no
O21 S2 S1 . . 103.8(2) no
O22 S2 S1 . . 104.77(14) no
O23 S2 S1 . . 104.55(15) no

loop_
_geom_bond_atom_site_label_1
_geom_bond_atom_site_label_2
_geom_bond_site_symmetry_2
_geom_bond_distance
_geom_bond_publ_flag
Rh2 N22 . 2.057(4) yes
Rh2 N21 . 2.057(4) yes
Rh2 N23 . 2.061(4) yes
Rh2 N24 . 2.076(4) yes
Rh2 N25 . 2.091(4) yes
Rh2 Cl . 2.3492(12) yes
N21 H21A . 0.8900 no
N21 H21B . 0.8900 no
N21 H21C . 0.8900 no
N22 H22A . 0.8900 no
N22 H22B . 0.8900 no
N22 H22C . 0.8900 no
N23 H23A . 0.8900 no
N23 H23B . 0.8900 no
N23 H23C . 0.8900 no
N24 H24A . 0.8900 no
N24 H24B . 0.8900 no
N24 H24C . 0.8900 no
N25 H25A . 0.8900 no
N25 H25B . 0.8900 no
N25 H25C . 0.8900 no
Rh1 C11 . 1.99(2) yes
Rh1 N12 . 2.066(4) yes
Rh1 N13 . 2.068(4) yes
Rh1 N11 . 2.177(6) yes
Rh1 Cl1 . 2.368(5) yes
N13 H13A . 0.8900 no
N13 H13B . 0.8900 no
N13 H13C . 0.8900 no
N12 H12A . 0.8900 no
N12 H12B . 0.8900 no
N12 H12C . 0.8900 no
N11 H11A . 0.8900 no
N11 H11B . 0.8900 no
N11 H11C . 0.8900 no
S3 O32 . 1.451(3) no
S3 O31 . 1.463(5) no
S3 S4 . 2.113(3) no
S4 O42 . 1.450(3) no
S4 O41 . 1.454(5) no
S1 O11 . 1.444(3) no
S1 O12 . 1.459(3) no
S1 O13 . 1.463(3) no
S1 S2 . 2.133(2) no
S2 O21 . 1.448(4) no
S2 O22 . 1.458(4) no
S2 O23 . 1.460(3) no

loop_
_geom_torsion_atom_site_label_1
_geom_torsion_atom_site_label_2
_geom_torsion_atom_site_label_3
_geom_torsion_atom_site_label_4
_geom_torsion_site_symmetry_1
_geom_torsion_site_symmetry_4
_geom_torsion
_geom_torsion_publ_flag
O32 S3 S4 O42 . . 179.6(2) no
O31 S3 S4 O42 . . 59.64(17) no
O32 S3 S4 O42 . 2 60.3(2) no
O32 S3 S4 O41 2 . 60.01(14) no
O31 S3 S4 O41 . . 180.0 no
O11 S1 S2 O21 . . -60.8(2) no
O12 S1 S2 O21 . . 59.9(2) no
O13 S1 S2 O21 . . 179.5(2) no
O11 S1 S2 O22 . . 178.43(19) no
O12 S1 S2 O22 . . -60.8(2) no
O13 S1 S2 O22 . . 58.8(2) no
O11 S1 S2 O23 . . 59.1(2) no
O12 S1 S2 O23 . . 179.8(2) no
O13 S1 S2 O23 . . -60.5(2) no
